data_7208124
loop_
_publ_author_name
'Nayak, Susanta K.'
'Terraneo, Giancarlo'
'Forni, Alessandra'
'Metrangolo, Pierangelo'
'Resnati, Giuseppe'

_publ_section_title
;
 C--Br&#x22EF;O supramolecular synthon: in situ cryocrystallography of low
 melting halogen-bonded complexes
;
_journal_issue 13
_journal_name_full CrystEngComm
_journal_page_first 4259
_journal_paper_doi 10.1039/c2ce25403d
_journal_volume 14
_journal_year 2012
_chemical_formula_moiety '2(C6 Br2 F4), C3 H7 N O'
_chemical_formula_sum 'C15 H7 Br4 F8 N O'
_chemical_formula_weight 688.86
_chemical_name_common 'Dibromotetrafluorobenzene Dimethyl formamide'
_chemical_name_systematic
;
Dibromotetrafluorobenzene Dimethyl formamide
;
_space_group_IT_number 43
_symmetry_cell_setting orthorhombic
_symmetry_Int_Tables_number 43
_symmetry_space_group_name_Hall 'F 2 -2d'
_symmetry_space_group_name_H-M 'F d d 2'
_atom_sites_solution_hydrogens geom
_atom_sites_solution_primary direct
_atom_sites_solution_secondary difmap
_audit_creation_method SHELXL-97
_cell_angle_alpha 90.00
_cell_angle_beta 90.00
_cell_angle_gamma 90.00
_cell_formula_units_Z 8
_cell_length_a 56.546(6)
_cell_length_b 8.1861(8)
_cell_length_c 8.6095(9)
_cell_measurement_reflns_used 143
_cell_measurement_temperature 120(2)
_cell_measurement_theta_max 26.0
_cell_measurement_theta_min 1.4
_cell_volume 3985.3(7)
_computing_cell_refinement 'Bruker SMART'
_computing_data_collection 'Bruker SMART'
_computing_data_reduction 'Bruker SHELXTL'
_computing_molecular_graphics 'Bruker SHELXTL'
_computing_publication_material 'Bruker SHELXTL'
_computing_structure_refinement 'SHELXL-97 (Sheldrick, 1997)'
_computing_structure_solution 'SHELXS-97 (Sheldrick, 1990)'
_diffrn_ambient_temperature 120(2)
_diffrn_measured_fraction_theta_full 1.000
_diffrn_measured_fraction_theta_max 1.000
_diffrn_measurement_device_type 'CCD area detector'
_diffrn_measurement_method 'phi and omega scans'
_diffrn_radiation_monochromator graphite
_diffrn_radiation_source 'fine-focus sealed tube'
_diffrn_radiation_type MoK\a
_diffrn_radiation_wavelength 0.71073
_diffrn_reflns_av_R_equivalents 0.0708
_diffrn_reflns_av_sigmaI/netI 0.0476
_diffrn_reflns_limit_h_max 69
_diffrn_reflns_limit_h_min -69
_diffrn_reflns_limit_k_max 10
_diffrn_reflns_limit_k_min -10
_diffrn_reflns_limit_l_max 9
_diffrn_reflns_limit_l_min -10
_diffrn_reflns_number 16204
_diffrn_reflns_theta_full 25.99
_diffrn_reflns_theta_max 25.99
_diffrn_reflns_theta_min 1.44
_exptl_absorpt_coefficient_mu 8.158
_exptl_absorpt_correction_T_max 0.1934
_exptl_absorpt_correction_T_min 0.1934
_exptl_absorpt_correction_type multi-scan
_exptl_absorpt_process_details SADABS
_exptl_crystal_colour colorless
_exptl_crystal_density_diffrn 2.296
_exptl_crystal_density_method 'not measured'
_exptl_crystal_description CYCLINDER
_exptl_crystal_F_000 2592
_exptl_crystal_size_max 0.30
_exptl_crystal_size_mid 0.30
_exptl_crystal_size_min 0.30
_refine_diff_density_max 0.783
_refine_diff_density_min -0.581
_refine_diff_density_rms 0.184
_refine_ls_abs_structure_details 'Flack H D (1983), Acta Cryst. A39, 876-881'
_refine_ls_abs_structure_Flack 0.05(2)
_refine_ls_extinction_method none
_refine_ls_goodness_of_fit_ref 1.184
_refine_ls_hydrogen_treatment noref
_refine_ls_matrix_type full
_refine_ls_number_parameters 133
_refine_ls_number_reflns 1886
_refine_ls_number_restraints 27
_refine_ls_restrained_S_all 1.176
_refine_ls_R_factor_all 0.0543
_refine_ls_R_factor_gt 0.0352
_refine_ls_shift/su_max 0.001
_refine_ls_shift/su_mean 0.000
_refine_ls_structure_factor_coef Fsqd
_refine_ls_weighting_details 'calc w=1/[\s^2^(Fo^2^)+(0.0463P)^2^+16.3248P] where P=(Fo^2^+2Fc^2^)/3'
_refine_ls_weighting_scheme calc
_refine_ls_wR_factor_gt 0.0752
_refine_ls_wR_factor_ref 0.1013
_reflns_number_gt 1581
_reflns_number_total 1886
_reflns_threshold_expression >2sigma(I)
_cod_data_source_file c2ce25403d.txt
_cod_data_source_block DBTFB-DMF
_cod_depositor_comments
;
The following automatic conversions were performed:

'_symmetry_cell_setting' value 'Orthorhombic' changed to
'orthorhombic' according to
/home/saulius/struct/CIF-dictionaries/cif_core.dic dictionary named
'cif_core.dic' version 2.4.1 from 2010-06-29.

Automatic conversion script
Id: cif_fix_values 1891 2012-01-12 08:04:46Z andrius 
;
_cod_database_code 7208124

loop_
_symmetry_equiv_pos_as_xyz
'x, y, z'
'-x, -y, z'
'x+1/4, -y+1/4, z+1/4'
'-x+1/4, y+1/4, z+1/4'
'x, y+1/2, z+1/2'
'-x, -y+1/2, z+1/2'
'x+1/4, -y+3/4, z+3/4'
'-x+1/4, y+3/4, z+3/4'
'x+1/2, y, z+1/2'
'-x+1/2, -y, z+1/2'
'x+3/4, -y+1/4, z+3/4'
'-x+3/4, y+1/4, z+3/4'
'x+1/2, y+1/2, z'
'-x+1/2, -y+1/2, z'
'x+3/4, -y+3/4, z+1/4'
'-x+3/4, y+3/4, z+1/4'

loop_
_atom_site_label
_atom_site_type_symbol
_atom_site_fract_x
_atom_site_fract_y
_atom_site_fract_z
_atom_site_U_iso_or_equiv
_atom_site_adp_type
_atom_site_occupancy
_atom_site_symmetry_multiplicity
_atom_site_calc_flag
_atom_site_refinement_flags
_atom_site_disorder_assembly
_atom_site_disorder_group
Br1 Br 0.714480(14) 0.67237(12) 0.19090(9) 0.0455(2) Uani 1 1 d . . .
Br2 Br 0.650621(15) 0.26033(9) -0.13515(12) 0.0444(2) Uani 1 1 d . . .
F1 F 0.69110(8) 0.3588(5) 0.0779(5) 0.0431(12) Uani 1 1 d . . .
F2 F 0.68818(8) 0.9275(5) 0.0031(5) 0.0424(11) Uani 1 1 d . . .
F3 F 0.65319(7) 0.8878(5) -0.2063(5) 0.0382(11) Uani 1 1 d . . .
F4 F 0.63626(7) 0.5883(5) -0.2683(5) 0.0398(11) Uani 1 1 d . . .
C1 C 0.69052(12) 0.6413(10) 0.0436(8) 0.0324(17) Uani 1 1 d . . .
C2 C 0.68179(13) 0.4891(9) 0.0076(9) 0.0310(16) Uani 1 1 d . . .
C3 C 0.66331(13) 0.4671(8) -0.0945(8) 0.0311(17) Uani 1 1 d . . .
C4 C 0.65400(12) 0.6047(9) -0.1674(8) 0.0285(17) Uani 1 1 d . . .
C5 C 0.66256(12) 0.7569(9) -0.1362(10) 0.0296(14) Uani 1 1 d . . .
C6 C 0.68069(12) 0.7753(8) -0.0304(8) 0.0306(18) Uani 1 1 d . . .
O1 O 0.7512(3) 0.7247(16) 0.4084(10) 0.0374(14) Uani 0.50 1 d PU A -1
N1 N 0.7512(4) 0.758(3) 0.6728(11) 0.0374(14) Uani 0.50 1 d PDU A -1
C7 C 0.7432(3) 0.6970(19) 0.5408(19) 0.0374(14) Uani 0.50 1 d PDU A -1
H7 H 0.7304 0.6262 0.5472 0.045 Uiso 0.50 1 calc PR A -1
C8 C 0.7681(2) 0.8915(18) 0.6744(19) 0.0374(14) Uani 0.50 1 d PDU A -1
H8A H 0.7619 0.9813 0.6150 0.056 Uiso 0.25 1 calc PR A -1
H8B H 0.7827 0.8555 0.6296 0.056 Uiso 0.25 1 calc PR A -1
H8C H 0.7707 0.9260 0.7795 0.056 Uiso 0.25 1 calc PR A -1
H8D H 0.7817 0.8606 0.7344 0.056 Uiso 0.25 1 calc PR A -1
H8E H 0.7609 0.9864 0.7198 0.056 Uiso 0.25 1 calc PR A -1
H8F H 0.7729 0.9159 0.5699 0.056 Uiso 0.25 1 calc PR A -1
C9 C 0.7436(3) 0.699(2) 0.8225(16) 0.0374(14) Uani 0.50 1 d PDU A -1
H9A H 0.7277 0.6581 0.8147 0.056 Uiso 0.25 1 calc PR A -1
H9B H 0.7441 0.7861 0.8967 0.056 Uiso 0.25 1 calc PR A -1
H9C H 0.7539 0.6122 0.8555 0.056 Uiso 0.25 1 calc PR A -1
H9D H 0.7561 0.7128 0.8966 0.056 Uiso 0.25 1 calc PR A -1
H9E H 0.7397 0.5848 0.8146 0.056 Uiso 0.25 1 calc PR A -1
H9F H 0.7299 0.7587 0.8557 0.056 Uiso 0.25 1 calc PR A -1

loop_
_atom_site_aniso_label
_atom_site_aniso_U_11
_atom_site_aniso_U_22
_atom_site_aniso_U_33
_atom_site_aniso_U_23
_atom_site_aniso_U_13
_atom_site_aniso_U_12
Br1 0.0320(4) 0.0707(6) 0.0336(4) 0.0082(4) -0.0058(4) 0.0030(4)
Br2 0.0550(5) 0.0272(3) 0.0509(5) 0.0001(4) 0.0128(4) -0.0023(4)
F1 0.044(3) 0.041(2) 0.044(3) 0.018(2) 0.003(2) 0.017(2)
F2 0.040(2) 0.037(2) 0.049(3) -0.003(2) -0.004(2) -0.005(2)
F3 0.041(2) 0.033(2) 0.040(3) 0.0156(19) -0.003(2) 0.006(2)
F4 0.043(2) 0.040(2) 0.037(3) 0.0046(19) -0.010(2) -0.006(2)
C1 0.028(4) 0.048(5) 0.022(4) 0.005(3) 0.001(3) -0.002(3)
C2 0.027(3) 0.033(4) 0.033(4) 0.008(3) 0.008(3) 0.010(3)
C3 0.035(4) 0.026(3) 0.032(5) 0.004(3) 0.010(3) 0.002(3)
C4 0.026(4) 0.038(4) 0.022(4) 0.005(3) 0.000(3) -0.002(3)
C5 0.032(3) 0.029(3) 0.028(4) 0.011(3) 0.002(4) 0.007(3)
C6 0.026(4) 0.035(4) 0.031(5) -0.002(3) 0.003(3) 0.002(3)
O1 0.036(3) 0.045(4) 0.031(3) 0.004(3) -0.005(3) 0.001(2)
N1 0.036(3) 0.045(4) 0.031(3) 0.004(3) -0.005(3) 0.001(2)
C7 0.036(3) 0.045(4) 0.031(3) 0.004(3) -0.005(3) 0.001(2)
C8 0.036(3) 0.045(4) 0.031(3) 0.004(3) -0.005(3) 0.001(2)
C9 0.036(3) 0.045(4) 0.031(3) 0.004(3) -0.005(3) 0.001(2)

loop_
_atom_type_symbol
_atom_type_description
_atom_type_scat_dispersion_real
_atom_type_scat_dispersion_imag
_atom_type_scat_source
C C 0.0033 0.0016 'International Tables Vol C Tables 4.2.6.8 and 6.1.1.4'
H H 0.0000 0.0000 'International Tables Vol C Tables 4.2.6.8 and 6.1.1.4'
N N 0.0061 0.0033 'International Tables Vol C Tables 4.2.6.8 and 6.1.1.4'
O O 0.0106 0.0060 'International Tables Vol C Tables 4.2.6.8 and 6.1.1.4'
F F 0.0171 0.0103 'International Tables Vol C Tables 4.2.6.8 and 6.1.1.4'
Br Br -0.2901 2.4595 'International Tables Vol C Tables 4.2.6.8 and 6.1.1.4'

loop_
_geom_angle_atom_site_label_1
_geom_angle_atom_site_label_2
_geom_angle_atom_site_label_3
_geom_angle
C2 C1 C6 118.0(6)
C2 C1 Br1 122.4(6)
C6 C1 Br1 119.6(6)
F1 C2 C1 118.7(7)
F1 C2 C3 118.9(7)
C1 C2 C3 122.3(7)
C2 C3 C4 117.9(7)
C2 C3 Br2 121.9(5)
C4 C3 Br2 120.1(6)
F4 C4 C5 119.1(6)
F4 C4 C3 119.8(6)
C5 C4 C3 121.1(7)
F3 C5 C4 120.1(6)
F3 C5 C6 120.3(7)
C4 C5 C6 119.6(6)
F2 C6 C5 118.4(6)
F2 C6 C1 120.5(6)
C5 C6 C1 121.0(7)
C7 N1 C9 122.6(11)
C7 N1 C8 121.2(9)
C9 N1 C8 116.2(13)
O1 C7 N1 126.4(14)
O1 C7 H7 116.8
N1 C7 H7 116.8

loop_
_geom_bond_atom_site_label_1
_geom_bond_atom_site_label_2
_geom_bond_distance
Br1 C1 1.873(7)
Br2 C3 1.871(7)
F1 C2 1.335(8)
F2 C6 1.347(8)
F3 C5 1.339(8)
F4 C4 1.334(8)
C1 C2 1.375(11)
C1 C6 1.385(10)
C2 C3 1.377(11)
C3 C4 1.393(10)
C4 C5 1.363(10)
C5 C6 1.380(10)
O1 C7 1.246(19)
N1 C7 1.32(2)
N1 C9 1.443(13)
N1 C8 1.451(14)
C7 H7 0.9300
C8 H8A 0.9600
C8 H8B 0.9600
C8 H8C 0.9600
C8 H8D 0.9600
C8 H8E 0.9600
C8 H8F 0.9600
C9 H9A 0.9600
C9 H9B 0.9600
C9 H9C 0.9600
C9 H9D 0.9600
C9 H9E 0.9600
C9 H9F 0.9600

loop_
_geom_torsion_atom_site_label_1
_geom_torsion_atom_site_label_2
_geom_torsion_atom_site_label_3
_geom_torsion_atom_site_label_4
_geom_torsion
C6 C1 C2 F1 180.0(6)
Br1 C1 C2 F1 -1.5(10)
C6 C1 C2 C3 -2.2(11)
Br1 C1 C2 C3 176.4(6)
F1 C2 C3 C4 -179.5(6)
C1 C2 C3 C4 2.6(11)
F1 C2 C3 Br2 0.9(10)
C1 C2 C3 Br2 -177.0(6)
C2 C3 C4 F4 179.3(6)
Br2 C3 C4 F4 -1.1(9)
C2 C3 C4 C5 -1.4(11)
Br2 C3 C4 C5 178.2(6)
F4 C4 C5 F3 0.1(11)
C3 C4 C5 F3 -179.3(6)
F4 C4 C5 C6 179.1(6)
C3 C4 C5 C6 -0.2(11)
F3 C5 C6 F2 1.7(10)
C4 C5 C6 F2 -177.3(7)
F3 C5 C6 C1 179.8(7)
C4 C5 C6 C1 0.7(11)
C2 C1 C6 F2 178.5(7)
Br1 C1 C6 F2 -0.2(9)
C2 C1 C6 C5 0.5(11)
Br1 C1 C6 C5 -178.2(6)
C9 N1 C7 O1 -169(2)
C8 N1 C7 O1 11(4)
